data_1558080
loop_
_publ_author_name
'Rice, Natalie T.'
'Popov, Ivan A.'
'Russo, Dominic R.'
'Gompa, Thaige P.'
'Ramanathan, Arun'
'Bacsa, John'
'Batista, Enrique R.'
'Yang, Ping'
'La Pierre, Henry S.'

_publ_section_title
;
 Comparison of tetravalent cerium and terbium ions in a conserved,
 homoleptic imidophosphorane ligand field.
;
_journal_issue 24
_journal_name_full 'Chemical science'
_journal_page_first 6149
_journal_page_last 6159
_journal_paper_doi 10.1039/d0sc01414a
_journal_volume 11
_journal_year 2020
_chemical_absolute_configuration ad
_chemical_formula_moiety 'C56 H128 Ce N16 P4'
_chemical_formula_sum 'C56 H128 Ce N16 P4'
_chemical_formula_weight 1289.74
_space_group_crystal_system tetragonal
_space_group_IT_number 82
_space_group_name_Hall 'I -4'
_space_group_name_H-M_alt 'I -4'
_atom_sites_solution_hydrogens geom
_atom_sites_solution_primary dual
_audit_creation_date 2019-06-12
_audit_creation_method
;
Olex2 1.2-alpha
(compiled 2018.07.26 svn.r3523 for OlexSys, GUI svn.r5532)
;
_audit_update_record
;
2020-03-04 deposited with the CCDC.	2020-05-18 downloaded from the CCDC.
;
_cell_angle_alpha 90
_cell_angle_beta 90
_cell_angle_gamma 90
_cell_formula_units_Z 2
_cell_length_a 13.3726(10)
_cell_length_b 13.3726(10)
_cell_length_c 21.0511(17)
_cell_measurement_reflns_used 9667
_cell_measurement_temperature 100(2)
_cell_measurement_theta_max 36.25
_cell_measurement_theta_min 3.05
_cell_volume 3764.5(5)
_computing_cell_refinement 'SAINT V8.38A (Bruker, 2016)'
_computing_data_collection 'APEX2  v2014.1-1 (Bruker, 2014)'
_computing_data_reduction 'SAINT V8.38A (Bruker, 2016)'
_computing_molecular_graphics 'Olex2 (Dolomanov et al., 2009)'
_computing_publication_material 'Olex2 (Dolomanov et al., 2009)'
_computing_structure_refinement 'SHELXL-97 (Sheldrick, 2008)'
_computing_structure_solution 'SHELXS-97 (Sheldrick, 2008)'
_diffrn_ambient_temperature 100(2)
_diffrn_detector_area_resol_mean 8.333
_diffrn_measured_fraction_theta_full 0.992
_diffrn_measured_fraction_theta_max 0.997
_diffrn_measurement_device_type 'Bruker D8 VENTURE diffractometer'
_diffrn_measurement_method '\f and \w scans with a narrow frame width'
_diffrn_radiation_monochromator graphite
_diffrn_radiation_type MoK\a
_diffrn_radiation_wavelength 0.71073
_diffrn_reflns_av_R_equivalents 0.0331
_diffrn_reflns_av_unetI/netI 0.0277
_diffrn_reflns_Laue_measured_fraction_full 0.992
_diffrn_reflns_Laue_measured_fraction_max 0.997
_diffrn_reflns_limit_h_max 22
_diffrn_reflns_limit_h_min -22
_diffrn_reflns_limit_k_max 22
_diffrn_reflns_limit_k_min -22
_diffrn_reflns_limit_l_max 35
_diffrn_reflns_limit_l_min -35
_diffrn_reflns_number 44868
_diffrn_reflns_point_group_measured_fraction_full 0.975
_diffrn_reflns_point_group_measured_fraction_max 0.988
_diffrn_reflns_theta_full 25.242
_diffrn_reflns_theta_max 36.303
_diffrn_reflns_theta_min 2.896
_diffrn_source 'fine-focus sealed tube'
_diffrn_source_current 35
_diffrn_source_voltage 45
_diffrn_standards_number 0
_exptl_absorpt_coefficient_mu 0.732
_exptl_absorpt_correction_T_max 0.5676
_exptl_absorpt_correction_T_min 0.5287
_exptl_absorpt_correction_type multi-scan
_exptl_absorpt_process_details 'SADABS v.2016/2. (Krause, L. et al, 2015)'
_exptl_crystal_colour orange
_exptl_crystal_colour_primary orange
_exptl_crystal_density_diffrn 1.138
_exptl_crystal_description prism
_exptl_crystal_F_000 1388
_exptl_crystal_recrystallization_method 'The material was recrystallised from --- by as supplied'
_exptl_crystal_size_max 0.355
_exptl_crystal_size_mid 0.326
_exptl_crystal_size_min 0.301
_refine_diff_density_max 1.256
_refine_diff_density_min -0.535
_refine_diff_density_rms 0.070
_refine_ls_abs_structure_details
;
 Refined as an inversion twin.
;
_refine_ls_abs_structure_Flack 0.189(8)
_refine_ls_extinction_method none
_refine_ls_goodness_of_fit_ref 1.048
_refine_ls_hydrogen_treatment constr
_refine_ls_matrix_type full
_refine_ls_number_parameters 183
_refine_ls_number_reflns 9035
_refine_ls_number_restraints 0
_refine_ls_restrained_S_all 1.048
_refine_ls_R_factor_all 0.0266
_refine_ls_R_factor_gt 0.0263
_refine_ls_shift/su_max 0.001
_refine_ls_shift/su_mean 0.000
_refine_ls_structure_factor_coef Fsqd
_refine_ls_weighting_details 'w=1/[\s^2^(Fo^2^)+(0.0424P)^2^+1.5350P] where P=(Fo^2^+2Fc^2^)/3'
_refine_ls_weighting_scheme calc
_refine_ls_wR_factor_gt 0.0689
_refine_ls_wR_factor_ref 0.0692
_reflns_Friedel_coverage 0.936
_reflns_Friedel_fraction_full 0.957
_reflns_Friedel_fraction_max 0.978
_reflns_number_gt 8979
_reflns_number_total 9035
_reflns_threshold_expression 'I > 2\s(I)'
_cod_data_source_file d0sc01414a2.cif
_cod_data_source_block drr-2-018_l_sq
_cod_depositor_comments
;Adding full bibliography for 1558079--1558080.cif.

 Adding full bibliography for 1558079--1558080.cif.
;
_cod_original_cell_volume 3764.5(6)
_cod_database_code 1558080
_shelx_shelxl_version_number 2018/3
_shelx_space_group_comment
;
The symmetry employed for this shelxl refinement is uniquely defined
by the following loop, which should always be used as a source of
symmetry information in preference to the above space-group names.
They are only intended as comments.
;
_olex2_refinement_description
;
1. Twinned data refinement
 Scales: 0.811(8)
 0.189(8)
2. Fixed Uiso
 At 1.2 times of:
  All C(H,H) groups
 At 1.5 times of:
  All C(H,H,H) groups
3.a Secondary CH2 refined with riding coordinates:
 C11(H11A,H11B), C2(H2A,H2B), C1(H1A,H1B), C13(H13A,H13B)
3.b Idealised Me refined as rotating group:
 C12(H12A,H12B,H12C), C8(H8A,H8B,H8C), C9(H9A,H9B,H9C), C10(H10A,H10B,H10C),
 C4(H4A,H4B,H4C), C5(H5A,H5B,H5C), C14(H14A,H14B,H14C), C6(H6A,H6B,H6C)
;
_smtbx_masks_void_probe_radius 0.5
_smtbx_masks_void_truncation_radius 1.2
_olex2_diffrn_ambient_temperature_device 'Oxford Cryosystems'
_olex2_exptl_crystal_mounting_method 'The crystal was mounted on a loop with paratone oil'
_olex2_submission_original_sample_id DRR-2-018
_olex2_submission_special_instructions 'No special instructions were received'

loop_
_space_group_symop_operation_xyz
'x, y, z'
'y, -x, -z'
'-x, -y, z'
'-y, x, -z'
'x+1/2, y+1/2, z+1/2'
'y+1/2, -x+1/2, -z+1/2'
'-x+1/2, -y+1/2, z+1/2'
'-y+1/2, x+1/2, -z+1/2'

loop_
_atom_site_label
_atom_site_type_symbol
_atom_site_fract_x
_atom_site_fract_y
_atom_site_fract_z
_atom_site_U_iso_or_equiv
_atom_site_adp_type
_atom_site_occupancy
_atom_site_site_symmetry_order
_atom_site_calc_flag
_atom_site_refinement_flags_posn
_atom_site_refinement_flags_adp
_atom_site_refinement_flags_occupancy
_atom_site_disorder_assembly
_atom_site_disorder_group
Ce1 Ce 0.500000 0.500000 0.500000 0.01399(4) Uani 1 4 d S T P . .
P1 P 0.36037(4) 0.32095(3) 0.60483(2) 0.01537(8) Uani 1 1 d . . . . .
N4 N 0.32922(14) 0.21462(12) 0.56771(7) 0.0195(3) Uani 1 1 d . . . . .
N2 N 0.26276(12) 0.34670(13) 0.65230(7) 0.0183(3) Uani 1 1 d . . . . .
N1 N 0.39984(14) 0.40212(12) 0.55813(8) 0.0200(3) Uani 1 1 d . . . . .
N3 N 0.43191(12) 0.28699(13) 0.66761(7) 0.0192(3) Uani 1 1 d . . . . .
C11 C 0.35388(13) 0.19636(13) 0.50091(16) 0.0226(3) Uani 1 1 d . . . . .
H11A H 0.407997 0.145957 0.498770 0.027 Uiso 1 1 calc R . . . .
H11B H 0.379745 0.259083 0.482086 0.027 Uiso 1 1 calc R . . . .
C12 C 0.2657(2) 0.15982(18) 0.46114(11) 0.0274(4) Uani 1 1 d . . . . .
H12A H 0.287222 0.150776 0.417000 0.041 Uiso 1 1 calc GR . . . .
H12B H 0.211737 0.209279 0.462812 0.041 Uiso 1 1 calc GR . . . .
H12C H 0.241685 0.095929 0.478062 0.041 Uiso 1 1 calc GR . . . .
C7 C 0.16371(14) 0.38413(15) 0.63258(9) 0.0196(3) Uani 1 1 d . . . . .
C8 C 0.0840(2) 0.3371(3) 0.67494(16) 0.0421(7) Uani 1 1 d . . . . .
H8A H 0.096470 0.265093 0.678686 0.063 Uiso 1 1 calc GR . . . .
H8B H 0.017841 0.348057 0.656173 0.063 Uiso 1 1 calc GR . . . .
H8C H 0.086493 0.367823 0.717162 0.063 Uiso 1 1 calc GR . . . .
C3 C 0.54060(15) 0.26270(15) 0.66324(10) 0.0208(3) Uani 1 1 d . . . . .
C9 C 0.14066(19) 0.35644(19) 0.56397(12) 0.0286(4) Uani 1 1 d . . . . .
H9A H 0.199357 0.369942 0.537448 0.043 Uiso 1 1 calc GR . . . .
H9B H 0.084002 0.396321 0.548795 0.043 Uiso 1 1 calc GR . . . .
H9C H 0.123771 0.285233 0.561492 0.043 Uiso 1 1 calc GR . . . .
C2 C 0.40160(17) 0.34522(17) 0.72311(9) 0.0235(3) Uani 1 1 d . . . . .
H2A H 0.429422 0.413760 0.721160 0.028 Uiso 1 1 calc R . . . .
H2B H 0.424516 0.312822 0.762812 0.028 Uiso 1 1 calc R . . . .
C10 C 0.1616(2) 0.49872(17) 0.63792(11) 0.0275(4) Uani 1 1 d . . . . .
H10A H 0.183241 0.518695 0.680541 0.041 Uiso 1 1 calc GR . . . .
H10B H 0.093400 0.522819 0.630388 0.041 Uiso 1 1 calc GR . . . .
H10C H 0.206760 0.527712 0.606222 0.041 Uiso 1 1 calc GR . . . .
C1 C 0.28690(16) 0.34740(16) 0.71978(9) 0.0221(3) Uani 1 1 d . . . . .
H1A H 0.258087 0.288125 0.741208 0.027 Uiso 1 1 calc R . . . .
H1B H 0.260427 0.408468 0.740368 0.027 Uiso 1 1 calc R . . . .
C4 C 0.56318(17) 0.18186(17) 0.71322(10) 0.0244(3) Uani 1 1 d . . . . .
H4A H 0.552309 0.209333 0.755826 0.037 Uiso 1 1 calc GR . . . .
H4B H 0.632892 0.160219 0.709078 0.037 Uiso 1 1 calc GR . . . .
H4C H 0.518730 0.124536 0.706607 0.037 Uiso 1 1 calc GR . . . .
C13 C 0.27955(18) 0.13397(15) 0.60229(10) 0.0240(3) Uani 1 1 d . . . . .
H13A H 0.213039 0.122541 0.582957 0.029 Uiso 1 1 calc R . . . .
H13B H 0.268612 0.155994 0.646652 0.029 Uiso 1 1 calc R . . . .
C5 C 0.56539(17) 0.21937(18) 0.59791(11) 0.0267(4) Uani 1 1 d . . . . .
H5A H 0.557292 0.271364 0.565504 0.040 Uiso 1 1 calc GR . . . .
H5B H 0.520130 0.163602 0.588651 0.040 Uiso 1 1 calc GR . . . .
H5C H 0.634629 0.195372 0.597681 0.040 Uiso 1 1 calc GR . . . .
C14 C 0.3363(2) 0.03456(16) 0.60337(12) 0.0296(4) Uani 1 1 d . . . . .
H14A H 0.342894 0.008998 0.559935 0.044 Uiso 1 1 calc GR . . . .
H14B H 0.299517 -0.013929 0.629273 0.044 Uiso 1 1 calc GR . . . .
H14C H 0.402981 0.044977 0.621578 0.044 Uiso 1 1 calc GR . . . .
C6 C 0.60720(19) 0.35545(19) 0.67478(14) 0.0309(4) Uani 1 1 d . . . . .
H6A H 0.588030 0.408765 0.645245 0.046 Uiso 1 1 calc GR . . . .
H6B H 0.677432 0.337609 0.667844 0.046 Uiso 1 1 calc GR . . . .
H6C H 0.598339 0.378775 0.718549 0.046 Uiso 1 1 calc GR . . . .

loop_
_atom_site_aniso_label
_atom_site_aniso_U_11
_atom_site_aniso_U_22
_atom_site_aniso_U_33
_atom_site_aniso_U_23
_atom_site_aniso_U_13
_atom_site_aniso_U_12
Ce1 0.01618(5) 0.01618(5) 0.00961(5) 0.000 0.000 0.000
P1 0.01932(18) 0.01580(17) 0.01099(15) 0.00182(12) 0.00208(13) 0.00557(14)
N4 0.0288(7) 0.0163(6) 0.0134(5) 0.0005(4) 0.0044(5) 0.0036(5)
N2 0.0190(6) 0.0228(6) 0.0132(5) 0.0003(5) 0.0024(4) 0.0093(5)
N1 0.0271(7) 0.0179(6) 0.0151(6) 0.0032(5) 0.0036(5) 0.0020(5)
N3 0.0186(6) 0.0251(7) 0.0138(5) 0.0013(5) 0.0011(5) 0.0086(5)
C11 0.0289(7) 0.0244(6) 0.0147(5) -0.0030(10) 0.0033(11) 0.0020(5)
C12 0.0351(11) 0.0254(9) 0.0215(8) -0.0031(7) -0.0018(7) -0.0015(8)
C7 0.0190(7) 0.0213(7) 0.0186(7) 0.0042(5) 0.0023(5) 0.0078(6)
C8 0.0243(10) 0.0561(17) 0.0459(15) 0.0304(14) 0.0097(10) 0.0067(10)
C3 0.0185(7) 0.0216(7) 0.0223(7) 0.0038(6) 0.0012(6) 0.0051(6)
C9 0.0282(9) 0.0292(9) 0.0283(9) -0.0031(7) -0.0091(8) 0.0083(8)
C2 0.0270(8) 0.0294(9) 0.0140(6) -0.0018(6) -0.0013(6) 0.0086(7)
C10 0.0371(11) 0.0217(8) 0.0237(8) 0.0004(6) -0.0018(7) 0.0124(8)
C1 0.0259(8) 0.0275(8) 0.0129(6) 0.0009(6) 0.0042(6) 0.0089(7)
C4 0.0240(8) 0.0255(8) 0.0237(8) 0.0037(6) -0.0036(7) 0.0061(7)
C13 0.0323(9) 0.0177(7) 0.0219(7) 0.0026(6) 0.0061(7) 0.0045(6)
C5 0.0242(8) 0.0308(9) 0.0251(8) 0.0025(7) 0.0057(7) 0.0118(7)
C14 0.0409(12) 0.0185(8) 0.0294(10) 0.0036(7) 0.0041(9) 0.0075(8)
C6 0.0258(9) 0.0273(10) 0.0397(12) 0.0065(8) -0.0009(8) -0.0023(8)

loop_
_atom_type_symbol
_atom_type_description
_atom_type_scat_dispersion_real
_atom_type_scat_dispersion_imag
_atom_type_scat_source
C C 0.0030 0.0020 'International Tables Vol C Tables 4.2.6.8 and 6.1.1.4'
H H 0.0000 0.0000 'International Tables Vol C Tables 4.2.6.8 and 6.1.1.4'
Ce Ce -0.2490 2.6330 'International Tables Vol C Tables 4.2.6.8 and 6.1.1.4'
N N 0.0060 0.0030 'International Tables Vol C Tables 4.2.6.8 and 6.1.1.4'
P P 0.1020 0.0940 'International Tables Vol C Tables 4.2.6.8 and 6.1.1.4'

loop_
_geom_angle_atom_site_label_1
_geom_angle_atom_site_label_2
_geom_angle_atom_site_label_3
_geom_angle
_geom_angle_site_symmetry_1
_geom_angle_site_symmetry_3
_geom_angle_publ_flag
N1 Ce1 N1 107.41(4) 3_665 4_656 ?
N1 Ce1 N1 113.68(9) 4_656 2_566 ?
N1 Ce1 N1 107.41(4) 3_665 2_566 ?
N1 Ce1 N1 107.41(4) 2_566 . ?
N1 Ce1 N1 107.41(4) 4_656 . ?
N1 Ce1 N1 113.68(9) 3_665 . ?
N4 P1 N2 104.97(9) . . ?
N4 P1 N3 106.07(9) . . ?
N2 P1 N3 91.70(8) . . ?
N1 P1 N4 112.44(9) . . ?
N1 P1 N2 119.76(9) . . ?
N1 P1 N3 119.23(10) . . ?
C11 N4 P1 122.23(13) . . ?
C13 N4 P1 120.48(13) . . ?
C13 N4 C11 117.24(15) . . ?
C7 N2 P1 126.85(12) . . ?
C1 N2 P1 114.16(13) . . ?
C1 N2 C7 118.11(14) . . ?
P1 N1 Ce1 163.02(11) . . ?
C3 N3 P1 124.09(13) . . ?
C2 N3 P1 108.93(12) . . ?
C2 N3 C3 115.81(16) . . ?
N4 C11 H11A 108.8 . . ?
N4 C11 H11B 108.8 . . ?
N4 C11 C12 113.97(17) . . ?
H11A C11 H11B 107.7 . . ?
C12 C11 H11A 108.8 . . ?
C12 C11 H11B 108.8 . . ?
C11 C12 H12A 109.5 . . ?
C11 C12 H12B 109.5 . . ?
C11 C12 H12C 109.5 . . ?
H12A C12 H12B 109.5 . . ?
H12A C12 H12C 109.5 . . ?
H12B C12 H12C 109.5 . . ?
N2 C7 C8 108.83(16) . . ?
N2 C7 C9 111.48(16) . . ?
N2 C7 C10 109.53(18) . . ?
C8 C7 C10 110.8(2) . . ?
C9 C7 C8 108.2(2) . . ?
C9 C7 C10 107.94(17) . . ?
C7 C8 H8A 109.5 . . ?
C7 C8 H8B 109.5 . . ?
C7 C8 H8C 109.5 . . ?
H8A C8 H8B 109.5 . . ?
H8A C8 H8C 109.5 . . ?
H8B C8 H8C 109.5 . . ?
N3 C3 C4 107.58(16) . . ?
N3 C3 C5 110.43(17) . . ?
N3 C3 C6 112.13(17) . . ?
C4 C3 C6 110.07(18) . . ?
C5 C3 C4 107.84(17) . . ?
C5 C3 C6 108.69(19) . . ?
C7 C9 H9A 109.5 . . ?
C7 C9 H9B 109.5 . . ?
C7 C9 H9C 109.5 . . ?
H9A C9 H9B 109.5 . . ?
H9A C9 H9C 109.5 . . ?
H9B C9 H9C 109.5 . . ?
N3 C2 H2A 110.8 . . ?
N3 C2 H2B 110.8 . . ?
N3 C2 C1 104.51(16) . . ?
H2A C2 H2B 108.9 . . ?
C1 C2 H2A 110.8 . . ?
C1 C2 H2B 110.8 . . ?
C7 C10 H10A 109.5 . . ?
C7 C10 H10B 109.5 . . ?
C7 C10 H10C 109.5 . . ?
H10A C10 H10B 109.5 . . ?
H10A C10 H10C 109.5 . . ?
H10B C10 H10C 109.5 . . ?
N2 C1 C2 105.41(15) . . ?
N2 C1 H1A 110.7 . . ?
N2 C1 H1B 110.7 . . ?
C2 C1 H1A 110.7 . . ?
C2 C1 H1B 110.7 . . ?
H1A C1 H1B 108.8 . . ?
C3 C4 H4A 109.5 . . ?
C3 C4 H4B 109.5 . . ?
C3 C4 H4C 109.5 . . ?
H4A C4 H4B 109.5 . . ?
H4A C4 H4C 109.5 . . ?
H4B C4 H4C 109.5 . . ?
N4 C13 H13A 108.5 . . ?
N4 C13 H13B 108.5 . . ?
N4 C13 C14 115.01(19) . . ?
H13A C13 H13B 107.5 . . ?
C14 C13 H13A 108.5 . . ?
C14 C13 H13B 108.5 . . ?
C3 C5 H5A 109.5 . . ?
C3 C5 H5B 109.5 . . ?
C3 C5 H5C 109.5 . . ?
H5A C5 H5B 109.5 . . ?
H5A C5 H5C 109.5 . . ?
H5B C5 H5C 109.5 . . ?
C13 C14 H14A 109.5 . . ?
C13 C14 H14B 109.5 . . ?
C13 C14 H14C 109.5 . . ?
H14A C14 H14B 109.5 . . ?
H14A C14 H14C 109.5 . . ?
H14B C14 H14C 109.5 . . ?
C3 C6 H6A 109.5 . . ?
C3 C6 H6B 109.5 . . ?
C3 C6 H6C 109.5 . . ?
H6A C6 H6B 109.5 . . ?
H6A C6 H6C 109.5 . . ?
H6B C6 H6C 109.5 . . ?

loop_
_geom_bond_atom_site_label_1
_geom_bond_atom_site_label_2
_geom_bond_distance
_geom_bond_site_symmetry_2
_geom_bond_publ_flag
Ce1 N1 2.2370(17) 3_665 ?
Ce1 N1 2.2370(17) 2_566 ?
Ce1 N1 2.2370(17) . ?
Ce1 N1 2.2370(17) 4_656 ?
P1 N4 1.6751(17) . ?
P1 N2 1.6796(16) . ?
P1 N1 1.5567(17) . ?
P1 N3 1.6935(16) . ?
N4 C11 1.465(4) . ?
N4 C13 1.461(3) . ?
N2 C7 1.475(2) . ?
N2 C1 1.457(2) . ?
N3 C3 1.492(3) . ?
N3 C2 1.461(3) . ?
C11 H11A 0.9900 . ?
C11 H11B 0.9900 . ?
C11 C12 1.526(3) . ?
C12 H12A 0.9800 . ?
C12 H12B 0.9800 . ?
C12 H12C 0.9800 . ?
C7 C8 1.526(3) . ?
C7 C9 1.523(3) . ?
C7 C10 1.537(3) . ?
C8 H8A 0.9800 . ?
C8 H8B 0.9800 . ?
C8 H8C 0.9800 . ?
C3 C4 1.538(3) . ?
C3 C5 1.529(3) . ?
C3 C6 1.546(3) . ?
C9 H9A 0.9800 . ?
C9 H9B 0.9800 . ?
C9 H9C 0.9800 . ?
C2 H2A 0.9900 . ?
C2 H2B 0.9900 . ?
C2 C1 1.536(3) . ?
C10 H10A 0.9800 . ?
C10 H10B 0.9800 . ?
C10 H10C 0.9800 . ?
C1 H1A 0.9900 . ?
C1 H1B 0.9900 . ?
C4 H4A 0.9800 . ?
C4 H4B 0.9800 . ?
C4 H4C 0.9800 . ?
C13 H13A 0.9900 . ?
C13 H13B 0.9900 . ?
C13 C14 1.531(3) . ?
C5 H5A 0.9800 . ?
C5 H5B 0.9800 . ?
C5 H5C 0.9800 . ?
C14 H14A 0.9800 . ?
C14 H14B 0.9800 . ?
C14 H14C 0.9800 . ?
C6 H6A 0.9800 . ?
C6 H6B 0.9800 . ?
C6 H6C 0.9800 . ?

loop_
_geom_torsion_atom_site_label_1
_geom_torsion_atom_site_label_2
_geom_torsion_atom_site_label_3
_geom_torsion_atom_site_label_4
_geom_torsion
_geom_torsion_site_symmetry_1
_geom_torsion_site_symmetry_2
_geom_torsion_site_symmetry_3
_geom_torsion_site_symmetry_4
_geom_torsion_publ_flag
P1 N4 C11 C12 -130.61(17) . . . . ?
P1 N4 C13 C14 -120.16(19) . . . . ?
P1 N2 C7 C8 144.0(2) . . . . ?
P1 N2 C7 C9 24.7(3) . . . . ?
P1 N2 C7 C10 -94.7(2) . . . . ?
P1 N2 C1 C2 11.6(2) . . . . ?
P1 N3 C3 C4 -147.22(16) . . . . ?
P1 N3 C3 C5 -29.8(2) . . . . ?
P1 N3 C3 C6 91.6(2) . . . . ?
P1 N3 C2 C1 41.47(19) . . . . ?
N4 P1 N2 C7 -73.36(18) . . . . ?
N4 P1 N2 C1 117.69(15) . . . . ?
N4 P1 N1 Ce1 -95.4(4) . . . . ?
N4 P1 N3 C3 80.85(18) . . . . ?
N4 P1 N3 C2 -137.16(15) . . . . ?
N2 P1 N4 C11 141.83(15) . . . . ?
N2 P1 N4 C13 -40.87(18) . . . . ?
N2 P1 N1 Ce1 140.7(3) . . . . ?
N2 P1 N3 C3 -173.04(17) . . . . ?
N2 P1 N3 C2 -31.05(16) . . . . ?
N1 P1 N4 C11 10.05(19) . . . . ?
N1 P1 N4 C13 -172.65(16) . . . . ?
N1 P1 N2 C7 54.1(2) . . . . ?
N1 P1 N2 C1 -114.87(15) . . . . ?
N1 P1 N3 C3 -47.2(2) . . . . ?
N1 P1 N3 C2 94.79(16) . . . . ?
N3 P1 N4 C11 -121.91(16) . . . . ?
N3 P1 N4 C13 55.38(18) . . . . ?
N3 P1 N2 C7 179.51(18) . . . . ?
N3 P1 N2 C1 10.56(16) . . . . ?
N3 P1 N1 Ce1 29.7(4) . . . . ?
N3 C2 C1 N2 -32.4(2) . . . . ?
C11 N4 C13 C14 57.3(3) . . . . ?
C7 N2 C1 C2 -158.40(17) . . . . ?
C3 N3 C2 C1 -173.03(16) . . . . ?
C2 N3 C3 C4 73.1(2) . . . . ?
C2 N3 C3 C5 -169.44(18) . . . . ?
C2 N3 C3 C6 -48.1(2) . . . . ?
C1 N2 C7 C8 -47.4(3) . . . . ?
C1 N2 C7 C9 -166.74(19) . . . . ?
C1 N2 C7 C10 73.9(2) . . . . ?
C13 N4 C11 C12 52.0(2) . . . . ?

loop_
_twin_individual_id
_twin_individual_mass_fraction_refined
1 0.811(8)
2 0.189(8)

loop_
_smtbx_masks_void_nr
_smtbx_masks_void_average_x
_smtbx_masks_void_average_y
_smtbx_masks_void_average_z
_smtbx_masks_void_volume
_smtbx_masks_void_count_electrons
_smtbx_masks_void_content
1 -0.754 -0.600 -0.645 1596.9 71.0 ?
2 0.033 0.256 0.250 0.0 0.0 ?
3 0.033 0.733 0.792 0.0 0.0 ?
4 0.033 0.744 0.799 0.0 0.0 ?
5 0.044 0.711 0.792 0.0 0.0 ?
6 0.056 0.700 0.792 0.0 0.0 ?
7 0.200 0.444 0.708 0.0 0.0 ?
8 0.211 0.456 0.708 0.0 0.0 ?
9 0.233 0.467 0.708 0.0 0.0 ?
10 0.244 0.467 0.701 0.0 0.0 ?
11 0.244 0.533 0.250 0.0 0.0 ?
12 0.256 0.033 0.201 0.0 0.0 ?
13 0.256 0.967 0.750 0.0 0.0 ?
14 0.267 0.033 0.208 0.0 0.0 ?
15 0.289 0.044 0.208 0.0 0.0 ?
16 0.300 0.056 0.208 0.0 0.0 ?
17 0.444 0.800 0.292 0.0 0.0 ?
18 0.456 0.789 0.292 0.0 0.0 ?
19 0.467 0.244 0.750 0.0 0.0 ?
20 0.467 0.756 0.299 0.0 0.0 ?
21 0.467 0.767 0.292 0.0 0.0 ?
22 0.533 0.233 0.292 0.0 0.0 ?
23 0.533 0.244 0.299 0.0 0.0 ?
24 0.533 0.756 0.750 0.0 0.0 ?
25 0.544 0.211 0.292 0.0 0.0 ?
26 0.556 0.200 0.292 0.0 0.0 ?
27 0.700 0.944 0.208 0.0 0.0 ?
28 0.711 0.956 0.208 0.0 0.0 ?
29 0.733 0.967 0.208 0.0 0.0 ?
30 0.744 0.033 0.750 0.0 0.0 ?
31 0.744 0.967 0.201 0.0 0.0 ?
32 0.756 0.467 0.250 0.0 0.0 ?
33 0.756 0.533 0.701 0.0 0.0 ?
34 0.767 0.533 0.708 0.0 0.0 ?
35 0.789 0.544 0.708 0.0 0.0 ?
36 0.800 0.556 0.708 0.0 0.0 ?
37 0.944 0.300 0.792 0.0 0.0 ?
38 0.956 0.289 0.792 0.0 0.0 ?
39 0.967 0.256 0.799 0.0 0.0 ?
40 0.967 0.267 0.792 0.0 0.0 ?
41 0.967 0.744 0.250 0.0 0.0 ?
